data_7218912
loop_
_publ_author_name
'Fernandes, Jos\'e A.'
'Ramos, Ana I.'
'Ribeiro-Claro, Paulo'
'Almeida Paz, Filipe A.'
'Braga, Susana S.'

_publ_section_title
;
 Studies on polymorph conversion in a new cyclodextrin inclusion compound
;
_journal_issue 4
_journal_name_full CrystEngComm
_journal_page_first 937
_journal_paper_doi 10.1039/C4CE02041C
_journal_volume 17
_journal_year 2015
_chemical_absolute_configuration rm
_chemical_formula_moiety 'C42 H70 O35, C11 H9 N O, 9(H2O)'
_chemical_formula_sum 'C53 H97 N O45'
_chemical_formula_weight 1468.31
_chemical_name_systematic '4-Phenylpyridine-N-oxide beta-cyclodextrin nonahydrate'
_chemical_properties_physical 'degrades when dry'
_space_group_crystal_system monoclinic
_space_group_IT_number 5
_space_group_name_Hall 'C 2y'
_space_group_name_H-M_alt 'C 1 2 1'
_symmetry_space_group_name_Hall 'C 2y'
_symmetry_space_group_name_H-M 'C 1 2 1'
_atom_sites_solution_hydrogens geom
_audit_creation_method SHELXL-2014/7
_audit_update_record
;
2014-10-03 deposited with the CCDC.
2014-11-24 downloaded from the CCDC.
;
_cell_angle_alpha 90
_cell_angle_beta 109.642(2)
_cell_angle_gamma 90
_cell_formula_units_Z 4
_cell_length_a 18.7766(6)
_cell_length_b 24.6489(8)
_cell_length_c 15.3471(5)
_cell_measurement_reflns_used 9998
_cell_measurement_temperature 150(2)
_cell_measurement_theta_max 22.09
_cell_measurement_theta_min 2.73
_cell_volume 6689.7(4)
_computing_cell_refinement 'Bruker SAINT'
_computing_data_collection 'Bruker APEX2'
_computing_data_reduction 'Bruker SAINT'
_computing_molecular_graphics 'Bruker SHELXTL'
_computing_publication_material 'Bruker SHELXTL'
_computing_structure_refinement 'SHELXL-97 (Sheldrick, 2008)'
_computing_structure_solution 'SHELXS-97 (Sheldrick, 2008)'
_diffrn_ambient_temperature 150(2)
_diffrn_measured_fraction_theta_full 0.996
_diffrn_measured_fraction_theta_max 0.996
_diffrn_measurement_device_type 'Bruker APEX-II CCD'
_diffrn_measurement_method '\f and \w scans'
_diffrn_radiation_monochromator graphite
_diffrn_radiation_source 'sealed tube'
_diffrn_radiation_type MoK\a
_diffrn_radiation_wavelength 0.71073
_diffrn_reflns_av_R_equivalents 0.0502
_diffrn_reflns_av_unetI/netI 0.0948
_diffrn_reflns_Laue_measured_fraction_full 0.996
_diffrn_reflns_Laue_measured_fraction_max 0.996
_diffrn_reflns_limit_h_max 24
_diffrn_reflns_limit_h_min -25
_diffrn_reflns_limit_k_max 33
_diffrn_reflns_limit_k_min -33
_diffrn_reflns_limit_l_max 21
_diffrn_reflns_limit_l_min -21
_diffrn_reflns_number 52904
_diffrn_reflns_point_group_measured_fraction_full 0.992
_diffrn_reflns_point_group_measured_fraction_max 0.975
_diffrn_reflns_theta_full 25.242
_diffrn_reflns_theta_max 29.126
_diffrn_reflns_theta_min 3.554
_exptl_absorpt_coefficient_mu 0.129
_exptl_absorpt_correction_type none
_exptl_crystal_colour Colourless
_exptl_crystal_density_diffrn 1.458
_exptl_crystal_description Block
_exptl_crystal_F_000 3128
_exptl_crystal_recrystallization_method 'Re-crystallisation from solvent: water'
_exptl_crystal_size_max 0.200
_exptl_crystal_size_mid 0.160
_exptl_crystal_size_min 0.100
_refine_diff_density_max 0.840
_refine_diff_density_min -0.713
_refine_diff_density_rms 0.070
_refine_ls_abs_structure_details
;
 Flack x determined using 3440 quotients [(I+)-(I-)]/[(I+)+(I-)]
 (Parsons, Flack and Wagner, Acta Cryst. B69 (2013) 249-259).
;
_refine_ls_abs_structure_Flack -0.1(3)
_refine_ls_extinction_method none
_refine_ls_goodness_of_fit_ref 1.013
_refine_ls_hydrogen_treatment constr
_refine_ls_matrix_type full
_refine_ls_number_parameters 958
_refine_ls_number_reflns 17578
_refine_ls_number_restraints 13
_refine_ls_restrained_S_all 1.012
_refine_ls_R_factor_all 0.1439
_refine_ls_R_factor_gt 0.0688
_refine_ls_shift/su_max 0.000
_refine_ls_shift/su_mean 0.000
_refine_ls_structure_factor_coef Fsqd
_refine_ls_weighting_details 'w=1/[\s^2^(Fo^2^)+(0.0957P)^2^+5.7869P] where P=(Fo^2^+2Fc^2^)/3'
_refine_ls_weighting_scheme calc
_refine_ls_wR_factor_gt 0.1592
_refine_ls_wR_factor_ref 0.1970
_reflns_Friedel_coverage 0.915
_reflns_Friedel_fraction_full 0.987
_reflns_Friedel_fraction_max 0.953
_reflns_number_gt 9912
_reflns_number_total 17578
_reflns_threshold_expression 'I > 2\s(I)'
_cod_data_source_file c4ce02041c2.cif
_cod_data_source_block II
_cod_depositor_comments 'Adding full bibliography for 7218911--7218912.cif.'
_cod_database_code 7218912
_shelx_shelxl_version_number 2014/7
_shelx_space_group_comment
;
The symmetry employed for this shelxl refinement is uniquely defined
by the following loop, which should always be used as a source of
symmetry information in preference to the above space-group names.
They are only intended as comments.
;
_shelx_estimated_absorpt_t_min 0.975
_shelx_estimated_absorpt_t_max 0.987

loop_
_space_group_symop_operation_xyz
'x, y, z'
'-x, y, -z'
'x+1/2, y+1/2, z'
'-x+1/2, y+1/2, -z'

loop_
_atom_site_label
_atom_site_type_symbol
_atom_site_fract_x
_atom_site_fract_y
_atom_site_fract_z
_atom_site_U_iso_or_equiv
_atom_site_adp_type
_atom_site_occupancy
_atom_site_site_symmetry_order
_atom_site_calc_flag
_atom_site_refinement_flags_posn
_atom_site_refinement_flags_adp
_atom_site_refinement_flags_occupancy
_atom_site_disorder_assembly
_atom_site_disorder_group
O1 O 0.4726(3) 0.08365(19) 0.0765(3) 0.0391(10) Uani 1 1 d . . . . .
H1 H 0.4339 0.0729 0.0871 0.059 Uiso 1 1 calc R U . . .
O2 O 0.3218(2) 0.09753(16) 0.0607(3) 0.0343(10) Uani 1 1 d . . . . .
H2 H 0.2894 0.0737 0.0355 0.051 Uiso 1 1 calc R U . . .
O3 O 0.2304(2) 0.19241(16) 0.0312(3) 0.0355(10) Uani 1 1 d . . . . .
H3 H 0.2238 0.2259 0.0219 0.053 Uiso 1 1 calc R U . . .
O4 O 0.1556(3) 0.2899(2) 0.0123(3) 0.0523(13) Uani 1 1 d . . . . .
H4 H 0.1097 0.2899 -0.0208 0.078 Uiso 1 1 calc R U . . .
O5 O 0.1901(3) 0.40163(19) 0.0092(3) 0.0475(12) Uani 1 1 d . . . . .
H5 H 0.1486 0.4151 0.0079 0.071 Uiso 1 1 calc R U . . .
O6 O 0.2511(2) 0.50397(17) 0.0197(3) 0.0319(9) Uani 1 1 d . . . . .
H6 H 0.2216 0.4803 0.0273 0.048 Uiso 1 1 calc R U . . .
O7 O 0.3975(2) 0.54414(18) 0.0502(3) 0.0370(10) Uani 1 1 d . . . . .
H7 H 0.4433 0.5397 0.0568 0.055 Uiso 1 1 calc R U . . .
O8 O 0.5480(2) 0.57831(17) 0.1074(3) 0.0365(10) Uani 1 1 d . . . . .
H8 H 0.5569 0.6088 0.0889 0.055 Uiso 1 1 calc R U . . .
O9 O 0.6886(2) 0.52239(18) 0.1344(3) 0.0366(10) Uani 1 1 d . . . . .
H9 H 0.6590 0.5283 0.0805 0.055 Uiso 1 1 calc R U . . .
O10 O 0.8289(3) 0.47108(16) 0.1774(3) 0.0367(10) Uani 1 1 d . . . . .
H10 H 0.8014 0.4960 0.1857 0.055 Uiso 1 1 calc R U . . .
O11 O 0.8607(3) 0.35621(18) 0.1690(3) 0.0447(12) Uani 1 1 d . . . . .
H11 H 0.8482 0.3750 0.1205 0.067 Uiso 1 1 calc R U . . .
O12 O 0.8580(3) 0.23776(18) 0.1558(3) 0.0404(11) Uani 1 1 d . . . . .
H12 H 0.8746 0.2689 0.1737 0.061 Uiso 1 1 calc R U . . .
O13 O 0.7427(3) 0.15609(18) 0.1257(3) 0.0384(10) Uani 1 1 d . . . . .
H13 H 0.7473 0.1720 0.0795 0.058 Uiso 1 1 calc R U . . .
O14 O 0.6730(2) 0.14835(15) 0.2597(2) 0.0273(8) Uani 1 1 d . . . . .
O15 O 0.4319(2) 0.13493(15) 0.2199(3) 0.0287(9) Uani 1 1 d . . . . .
O16 O 0.2643(2) 0.26582(15) 0.1809(3) 0.0274(9) Uani 1 1 d . . . . .
O17 O 0.2931(2) 0.44077(15) 0.1812(3) 0.0301(9) Uani 1 1 d . . . . .
O18 O 0.5035(2) 0.52178(15) 0.2327(3) 0.0269(8) Uani 1 1 d . . . . .
O19 O 0.7393(2) 0.45666(16) 0.2902(3) 0.0297(9) Uani 1 1 d . . . . .
O20 O 0.8172(2) 0.29161(16) 0.2929(3) 0.0280(8) Uani 1 1 d . . . . .
O21 O 0.6252(2) 0.08858(16) 0.3447(2) 0.0296(9) Uani 1 1 d . . . . .
O22 O 0.3445(2) 0.13787(15) 0.2975(3) 0.0306(9) Uani 1 1 d . . . . .
O23 O 0.2073(3) 0.32449(18) 0.2565(3) 0.0438(12) Uani 1 1 d . . . . .
O24 O 0.3205(2) 0.51934(17) 0.2713(3) 0.0338(10) Uani 1 1 d . . . . .
O25 O 0.6099(2) 0.54817(16) 0.3538(3) 0.0319(9) Uani 1 1 d . . . . .
O26 O 0.8447(2) 0.42380(16) 0.4090(3) 0.0319(9) Uani 1 1 d . . . . .
O27 O 0.8514(2) 0.21607(16) 0.3885(3) 0.0281(9) Uani 1 1 d . . . . .
O28 O 0.5092(3) 0.05231(16) 0.4161(3) 0.0351(10) Uani 1 1 d . . . . .
H28 H 0.5449 0.0313 0.4181 0.053 Uiso 1 1 calc R U . . .
O29 O 0.3700(3) 0.2060(2) 0.4567(3) 0.0539(14) Uani 1 1 d . . . . .
H29 H 0.4088 0.2233 0.4575 0.081 Uiso 1 1 calc R U . . .
O31 O 0.4268(2) 0.59709(19) 0.3824(3) 0.0420(11) Uani 1 1 d . . . . .
H31 H 0.4479 0.6102 0.4354 0.063 Uiso 1 1 calc R U . . .
O32 O 0.7501(3) 0.53486(19) 0.4896(3) 0.0426(11) Uani 1 1 d . . . . .
H32 H 0.7949 0.5235 0.5075 0.064 Uiso 1 1 calc R U . . .
O34 O 0.8210(2) 0.12191(17) 0.4714(3) 0.0357(10) Uani 1 1 d . . . . .
H34 H 0.8553 0.1248 0.5230 0.054 Uiso 1 1 calc R U . . .
O35 O 0.6305(2) 0.07668(17) 0.1095(3) 0.0342(10) Uani 1 1 d . . . . .
H35 H 0.6735 0.0911 0.1293 0.051 Uiso 1 1 calc R U . . .
C1 C 0.5330(4) 0.1079(2) 0.4130(4) 0.0321(13) Uani 1 1 d . . . . .
H1A H 0.5762 0.1160 0.4696 0.038 Uiso 1 1 calc R U . . .
H1B H 0.4910 0.1327 0.4114 0.038 Uiso 1 1 calc R U . . .
C2 C 0.5554(3) 0.1174(2) 0.3301(4) 0.0285(12) Uani 1 1 d . . . . .
H2A H 0.5652 0.1571 0.3261 0.034 Uiso 1 1 calc R U . . .
C3 C 0.4963(3) 0.0998(2) 0.2395(4) 0.0270(12) Uani 1 1 d . . . . .
H3A H 0.4807 0.0615 0.2449 0.032 Uiso 1 1 calc R U . . .
C4 C 0.5264(4) 0.1045(2) 0.1601(4) 0.0307(13) Uani 1 1 d . . . . .
H4A H 0.5361 0.1436 0.1509 0.037 Uiso 1 1 calc R U . . .
C5 C 0.5999(3) 0.0734(2) 0.1823(4) 0.0297(13) Uani 1 1 d . . . . .
H5A H 0.5891 0.0343 0.1906 0.036 Uiso 1 1 calc R U . . .
C6 C 0.6563(3) 0.0936(2) 0.2727(4) 0.0271(12) Uani 1 1 d . . . . .
H6A H 0.7036 0.0716 0.2883 0.033 Uiso 1 1 calc R U . . .
C7 C 0.3116(4) 0.2147(3) 0.3709(4) 0.0369(14) Uani 1 1 d . . . . .
H7A H 0.2992 0.2538 0.3639 0.044 Uiso 1 1 calc R U . . .
H7B H 0.2657 0.1949 0.3709 0.044 Uiso 1 1 calc R U . . .
C8 C 0.3336(4) 0.1958(2) 0.2888(4) 0.0293(12) Uani 1 1 d . . . . .
H8A H 0.3816 0.2139 0.2900 0.035 Uiso 1 1 calc R U . . .
C9 C 0.2701(3) 0.2083(2) 0.1964(4) 0.0273(12) Uani 1 1 d . . . . .
H9A H 0.2209 0.1935 0.1975 0.033 Uiso 1 1 calc R U . . .
C10 C 0.2896(3) 0.1835(2) 0.1159(4) 0.0283(12) Uani 1 1 d . . . . .
H10A H 0.3371 0.2006 0.1128 0.034 Uiso 1 1 calc R U . . .
C11 C 0.3024(4) 0.1231(2) 0.1331(4) 0.0310(13) Uani 1 1 d . . . . .
H11A H 0.2544 0.1065 0.1352 0.037 Uiso 1 1 calc R U . . .
C12 C 0.3638(3) 0.1135(2) 0.2260(4) 0.0291(12) Uani 1 1 d . . . . .
H12A H 0.3700 0.0736 0.2377 0.035 Uiso 1 1 calc R U . . .
C13X C 0.2816(9) 0.4023(6) 0.3545(12) 0.030(3) Uani 0.5 1 d . . P A 1
H13A H 0.3168 0.4315 0.3516 0.036 Uiso 0.5 1 calc R U P A 1
H13B H 0.2353 0.4194 0.3592 0.036 Uiso 0.5 1 calc R U P A 1
O30X O 0.3163(7) 0.3696(6) 0.4355(8) 0.037(3) Uani 0.5 1 d . . P A 1
H30X H 0.2859 0.3454 0.4392 0.055 Uiso 0.5 1 calc R U P A 1
C13Y C 0.249(2) 0.3915(17) 0.345(3) 0.030(3) Uani 0.25 1 d . . P A 2
H13C H 0.2723 0.4281 0.3543 0.036 Uiso 0.25 1 calc R U P A 2
H13D H 0.1944 0.3961 0.3322 0.036 Uiso 0.25 1 calc R U P A 2
O30Y O 0.2787(14) 0.3630(14) 0.426(2) 0.050(8) Uani 0.25 1 d . . P A 2
H30Y H 0.3251 0.3576 0.4364 0.075 Uiso 0.25 1 calc R U P A 2
C13Z C 0.2335(18) 0.4019(15) 0.337(3) 0.030(3) Uani 0.25 1 d . . P A 3
H13E H 0.2479 0.3814 0.3957 0.036 Uiso 0.25 1 calc R U P A 3
H13F H 0.2614 0.4367 0.3491 0.036 Uiso 0.25 1 calc R U P A 3
O30Z O 0.1554(9) 0.4130(6) 0.3083(11) 0.033(4) Uani 0.25 1 d . . P A 3
H30Z H 0.1458 0.4307 0.3497 0.050 Uiso 0.25 1 calc R U P A 3
C14 C 0.2602(5) 0.3675(2) 0.2630(4) 0.0415(16) Uani 1 1 d . . . . .
H14A H 0.3081 0.3498 0.2628 0.050 Uiso 1 1 calc R U . A 1
C15 C 0.2335(4) 0.4030(2) 0.1761(4) 0.0321(13) Uani 1 1 d . . . . .
H15A H 0.1863 0.4229 0.1730 0.039 Uiso 1 1 calc R U . . .
C16 C 0.2204(4) 0.3694(2) 0.0909(4) 0.0318(13) Uani 1 1 d . . . . .
H16A H 0.2695 0.3533 0.0919 0.038 Uiso 1 1 calc R U . . .
C17 C 0.1661(4) 0.3242(3) 0.0906(4) 0.0359(14) Uani 1 1 d . . . . .
H17A H 0.1163 0.3404 0.0865 0.043 Uiso 1 1 calc R U . . .
C18 C 0.1960(3) 0.2914(3) 0.1800(4) 0.0336(14) Uani 1 1 d . . . . .
H18A H 0.1581 0.2628 0.1798 0.040 Uiso 1 1 calc R U . . .
C19 C 0.4384(4) 0.5395(3) 0.3852(4) 0.0391(15) Uani 1 1 d . . . . .
H19A H 0.4178 0.5234 0.4308 0.047 Uiso 1 1 calc R U . . .
H19B H 0.4933 0.5319 0.4060 0.047 Uiso 1 1 calc R U . . .
C20 C 0.4010(3) 0.5135(3) 0.2925(4) 0.0310(13) Uani 1 1 d . . . . .
H20A H 0.4135 0.4739 0.2980 0.037 Uiso 1 1 calc DR U . . .
C21 C 0.4266(3) 0.5374(2) 0.2164(4) 0.0266(12) Uani 1 1 d . . . . .
H21A H 0.4229 0.5779 0.2171 0.032 Uiso 1 1 calc R U . . .
C22 C 0.3802(3) 0.5161(2) 0.1209(4) 0.0278(12) Uani 1 1 d . . . . .
H22A H 0.3904 0.4765 0.1171 0.033 Uiso 1 1 calc R U . . .
C23 C 0.2971(3) 0.5245(2) 0.1072(4) 0.0288(12) Uani 1 1 d . . . . .
H23A H 0.2873 0.5643 0.1094 0.035 Uiso 1 1 calc R U . . .
C24 C 0.2768(3) 0.4967(2) 0.1840(4) 0.0286(12) Uani 1 1 d . . . . .
H24A H 0.2217 0.5017 0.1737 0.034 Uiso 1 1 calc R U . . .
C25 C 0.7000(4) 0.4908(3) 0.4565(4) 0.0356(14) Uani 1 1 d . . . . .
H25A H 0.6665 0.4872 0.4941 0.043 Uiso 1 1 calc R U . . .
H25B H 0.7293 0.4568 0.4626 0.043 Uiso 1 1 calc R U . . .
C26 C 0.6531(3) 0.4997(2) 0.3569(4) 0.0297(12) Uani 1 1 d . . . . .
H26A H 0.6176 0.4684 0.3352 0.036 Uiso 1 1 calc R U . . .
C27 C 0.6987(3) 0.5062(2) 0.2925(4) 0.0271(12) Uani 1 1 d . . . . .
H27A H 0.7352 0.5369 0.3141 0.033 Uiso 1 1 calc R U . . .
C28 C 0.6465(3) 0.5172(2) 0.1954(4) 0.0291(12) Uani 1 1 d . . . . .
H28A H 0.6109 0.4859 0.1746 0.035 Uiso 1 1 calc R U . . .
C29 C 0.6012(3) 0.5678(2) 0.1962(4) 0.0315(13) Uani 1 1 d . . . . .
H29A H 0.6367 0.5993 0.2147 0.038 Uiso 1 1 calc R U . . .
C30 C 0.5594(4) 0.5625(2) 0.2654(4) 0.0322(13) Uani 1 1 d . . . . .
H30A H 0.5344 0.5978 0.2696 0.039 Uiso 1 1 calc R U . . .
C31X C 0.8560(4) 0.3392(3) 0.4841(4) 0.0368(15) Uani 0.6 1 d . . P B 4
H31A H 0.8311 0.3532 0.5270 0.044 Uiso 0.6 1 calc R U P B 4
H31B H 0.8438 0.3001 0.4745 0.044 Uiso 0.6 1 calc R U P B 4
O33X O 0.9331(6) 0.3445(4) 0.5258(5) 0.065(2) Uani 0.6 1 d . . P B 4
H33X H 0.9470 0.3277 0.5764 0.097 Uiso 0.6 1 calc R U P B 4
C31Y C 0.8560(4) 0.3392(3) 0.4841(4) 0.0368(15) Uani 0.4 1 d . . P B 5
H31C H 0.8515 0.2996 0.4723 0.044 Uiso 0.4 1 calc R U P B 5
H31D H 0.9107 0.3478 0.5092 0.044 Uiso 0.4 1 calc R U P B 5
O33Y O 0.8256(8) 0.3505(6) 0.5500(8) 0.065(2) Uani 0.4 1 d . . P B 5
H33Y H 0.8484 0.3327 0.5981 0.097 Uiso 0.4 1 calc R U P B 5
C32 C 0.8235(3) 0.3675(2) 0.3940(4) 0.0283(12) Uani 1 1 d . . . . .
H32A H 0.7671 0.3647 0.3735 0.034 Uiso 1 1 calc R U . B 4
C33 C 0.8504(4) 0.3439(2) 0.3179(4) 0.0298(13) Uani 1 1 d . . . . .
H33A H 0.9068 0.3403 0.3420 0.036 Uiso 1 1 calc R U . . .
C34 C 0.8273(4) 0.3783(2) 0.2319(4) 0.0331(14) Uani 1 1 d . . . . .
H34A H 0.7710 0.3771 0.2028 0.040 Uiso 1 1 calc R U . . .
C35 C 0.8521(4) 0.4370(2) 0.2561(4) 0.0311(13) Uani 1 1 d . . . . .
H35A H 0.9085 0.4381 0.2833 0.037 Uiso 1 1 calc R U . . .
C36 C 0.8191(3) 0.4569(2) 0.3288(4) 0.0274(12) Uani 1 1 d . . . . .
H36 H 0.8366 0.4950 0.3463 0.033 Uiso 1 1 calc R U . . .
C37 C 0.7731(3) 0.1688(2) 0.4551(4) 0.0303(13) Uani 1 1 d . . . . .
H37A H 0.7908 0.1936 0.5089 0.036 Uiso 1 1 calc R U . . .
H37B H 0.7207 0.1577 0.4474 0.036 Uiso 1 1 calc R U . . .
C38 C 0.7746(3) 0.1978(2) 0.3694(4) 0.0259(12) Uani 1 1 d . . . . .
H38 H 0.7403 0.2300 0.3582 0.031 Uiso 1 1 calc R U . . .
C39 C 0.7514(3) 0.1624(2) 0.2838(4) 0.0287(12) Uani 1 1 d . . . . .
H39 H 0.7827 0.1286 0.2962 0.034 Uiso 1 1 calc R U . . .
C40 C 0.7609(3) 0.1923(2) 0.2014(4) 0.0270(12) Uani 1 1 d . . . . .
H40 H 0.7269 0.2247 0.1855 0.032 Uiso 1 1 calc R U . . .
C41 C 0.8431(4) 0.2098(3) 0.2292(4) 0.0335(14) Uani 1 1 d . . . . .
H41 H 0.8755 0.1766 0.2443 0.040 Uiso 1 1 calc R U . . .
C42 C 0.8633(3) 0.2451(2) 0.3153(4) 0.0273(12) Uani 1 1 d . . . . .
H42 H 0.9176 0.2561 0.3337 0.033 Uiso 1 1 calc R U . . .
O100 O 0.4883(5) 0.2646(5) 0.5372(7) 0.053(3) Uani 0.5 1 d . . P C -6
N100 N 0.4857(5) 0.2897(4) 0.6106(5) 0.044(3) Uani 0.5 1 d G . P C -6
C100 C 0.4273(5) 0.2806(4) 0.6455(7) 0.040(4) Uani 0.5 1 d G . P C -6
H100 H 0.3871 0.2568 0.6141 0.049 Uiso 0.5 1 calc R U P C -6
C101 C 0.4280(6) 0.3061(5) 0.7265(8) 0.056(5) Uani 0.5 1 d G . P C -6
H101 H 0.3881 0.2999 0.7504 0.067 Uiso 0.5 1 calc R U P C -6
C102 C 0.4869(6) 0.3409(5) 0.7726(6) 0.042(4) Uani 0.5 1 d G . P C -6
C103 C 0.5453(5) 0.3500(4) 0.7377(7) 0.055(5) Uani 0.5 1 d G . P C -6
H103 H 0.5856 0.3738 0.7691 0.066 Uiso 0.5 1 calc R U P C -6
C104 C 0.5446(5) 0.3245(4) 0.6567(6) 0.048(3) Uani 0.5 1 d G . P C -6
H104 H 0.5845 0.3307 0.6328 0.058 Uiso 0.5 1 calc R U P C -6
C105 C 0.4882(5) 0.3661(4) 0.8625(5) 0.039(3) Uani 0.5 1 d G . P C -6
C106 C 0.4212(4) 0.3817(4) 0.8751(6) 0.045(3) Uani 0.5 1 d G . P C -6
H106 H 0.3741 0.3745 0.8283 0.054 Uiso 0.5 1 calc R U P C -6
C107 C 0.4230(5) 0.4077(5) 0.9561(7) 0.047(5) Uani 0.5 1 d G . P C -6
H107 H 0.3772 0.4184 0.9647 0.056 Uiso 0.5 1 calc R U P C -6
C108 C 0.4920(7) 0.4182(4) 1.0246(6) 0.061(5) Uani 0.5 1 d G . P C -6
H108 H 0.4932 0.4361 1.0800 0.073 Uiso 0.5 1 calc R U P C -6
C109 C 0.5590(5) 0.4027(5) 1.0121(6) 0.049(5) Uani 0.5 1 d G . P C -6
H109 H 0.6061 0.4099 1.0589 0.058 Uiso 0.5 1 calc R U P C -6
C110 C 0.5571(4) 0.3766(5) 0.9310(6) 0.048(4) Uani 0.5 1 d G . P C -6
H110 H 0.6030 0.3660 0.9225 0.058 Uiso 0.5 1 calc R U P C -6
O200 O 0.4158(8) 0.3767(6) 0.5096(9) 0.087(4) Uani 0.5 1 d . . P D -7
N200 N 0.4352(7) 0.3521(4) 0.5924(6) 0.062(4) Uani 0.5 1 d G . P D -7
C200 C 0.4026(6) 0.3045(4) 0.6097(8) 0.059(5) Uani 0.5 1 d G . P D -7
H200 H 0.3640 0.2871 0.5611 0.071 Uiso 0.5 1 calc R U P D -7
C201 C 0.4266(7) 0.2823(4) 0.6981(9) 0.060(5) Uani 0.5 1 d G . P D -7
H201 H 0.4043 0.2497 0.7099 0.073 Uiso 0.5 1 calc R U P D -7
C202 C 0.4832(8) 0.3077(6) 0.7692(7) 0.050(4) Uani 0.5 1 d G . P D -7
C203 C 0.5157(8) 0.3553(6) 0.7519(7) 0.100(12) Uani 0.5 1 d G U P D -7
H203 H 0.5544 0.3727 0.8005 0.120 Uiso 0.5 1 calc R U P D -7
C204 C 0.4918(8) 0.3775(4) 0.6635(8) 0.094(7) Uani 0.5 1 d G U P D -7
H204 H 0.5140 0.4101 0.6517 0.112 Uiso 0.5 1 calc DR U P D -7
C205 C 0.5101(6) 0.2822(4) 0.8632(6) 0.056(4) Uani 0.5 1 d G . P D -7
C206 C 0.4610(5) 0.2547(5) 0.8983(8) 0.072(5) Uani 0.5 1 d G . P D -7
H206 H 0.4091 0.2514 0.8621 0.087 Uiso 0.5 1 calc R U P D -7
C207 C 0.4879(7) 0.2321(4) 0.9863(8) 0.066(7) Uani 0.5 1 d G . P D -7
H207 H 0.4544 0.2133 1.0103 0.080 Uiso 0.5 1 calc R U P D -7
C208 C 0.5640(8) 0.2370(4) 1.0392(6) 0.060(5) Uani 0.5 1 d G . P D -7
H208 H 0.5824 0.2215 1.0994 0.072 Uiso 0.5 1 calc R U P D -7
C209 C 0.6130(5) 0.2645(5) 1.0041(7) 0.065(5) Uani 0.5 1 d G . P D -7
H209 H 0.6650 0.2678 1.0403 0.078 Uiso 0.5 1 calc R U P D -7
C210 C 0.5861(6) 0.2871(4) 0.9161(7) 0.065(5) Uani 0.5 1 d G . P D -7
H210 H 0.6196 0.3059 0.8921 0.077 Uiso 0.5 1 calc R U P D -7
O1W O 0.1162(3) 0.4768(2) 0.4170(4) 0.0606(6) Uiso 1 1 d . U . E 9
O2W O 0.9554(3) 0.1688(2) 0.5912(4) 0.0606(6) Uiso 1 1 d . U . F 9
O3W O 0.4430(5) 0.9783(3) 0.1006(6) 0.0606(6) Uiso 0.7 1 d . U P G 9
O4W O 0.5707(4) 0.9301(3) 0.2360(4) 0.0606(6) Uiso 0.9 1 d . U P H 9
O5W O 0.5465(5) 0.8269(3) 0.2822(5) 0.0606(6) Uiso 0.7 1 d . U P I 9
O6W O 0.0000 0.2526(4) 0.5000 0.0606(6) Uiso 0.8 2 d S U P J 9
O7W O 0.6048(8) 0.7579(6) 0.3373(10) 0.0606(6) Uiso 0.4 1 d . U P K 9
O8W O 0.5809(5) 0.7175(4) 0.2641(6) 0.0606(6) Uiso 0.6 1 d . U P K 9
O9W O 0.0093(8) 0.2580(6) 0.9584(10) 0.0606(6) Uiso 0.4 1 d . U P L 9
O10W O 0.4573(6) 0.4245(5) 0.5162(8) 0.0606(6) Uiso 0.5 1 d . U P M 9
O11W O 0.5914(8) 0.6549(6) 0.0076(10) 0.0606(6) Uiso 0.4 1 d . U P N 9
O12W O 0.4832(10) 0.8208(8) 0.0922(13) 0.0606(6) Uiso 0.3 1 d . U P I 9
O13W O 0.5146(11) 0.8239(8) 0.1982(12) 0.0606(6) Uiso 0.3 1 d . U P I 9
O14W O 0.5254(11) 0.6893(8) -0.1401(14) 0.0606(6) Uiso 0.3 1 d . U P N 9
O15W O 0.4646(11) 0.9652(8) 0.0613(13) 0.0606(6) Uiso 0.3 1 d . U P G 9
O16W O 0.5549(16) 0.6683(12) -0.090(2) 0.0606(6) Uiso 0.2 1 d . U P N 9
O17W O 0.5000 0.9122(8) 0.0000 0.0606(6) Uiso 0.4 2 d S U P O 9
O18W O 0.5898(8) 0.6690(6) 0.0568(10) 0.0606(6) Uiso 0.4 1 d . U P N 9

loop_
_atom_site_aniso_label
_atom_site_aniso_U_11
_atom_site_aniso_U_22
_atom_site_aniso_U_33
_atom_site_aniso_U_23
_atom_site_aniso_U_13
_atom_site_aniso_U_12
O1 0.041(2) 0.051(3) 0.022(2) -0.0056(19) 0.0061(18) 0.003(2)
O2 0.040(2) 0.029(2) 0.031(2) -0.0088(17) 0.0065(19) -0.0058(18)
O3 0.049(3) 0.023(2) 0.029(2) 0.0018(17) 0.0061(19) 0.0007(19)
O4 0.070(3) 0.037(3) 0.040(3) 0.007(2) 0.006(2) -0.012(2)
O5 0.063(3) 0.042(3) 0.033(2) 0.013(2) 0.011(2) -0.005(2)
O6 0.031(2) 0.034(2) 0.027(2) -0.0003(17) 0.0043(17) 0.0014(18)
O7 0.038(2) 0.045(3) 0.028(2) 0.0027(19) 0.0109(18) 0.002(2)
O8 0.041(2) 0.031(2) 0.033(2) 0.0089(18) 0.0071(19) 0.0007(19)
O9 0.033(2) 0.047(3) 0.029(2) 0.0025(19) 0.0088(18) -0.009(2)
O10 0.053(3) 0.022(2) 0.038(2) 0.0037(17) 0.018(2) 0.0004(19)
O11 0.083(4) 0.028(2) 0.037(2) -0.0034(19) 0.039(2) -0.003(2)
O12 0.057(3) 0.041(3) 0.035(2) -0.0095(19) 0.032(2) -0.017(2)
O13 0.056(3) 0.037(2) 0.029(2) -0.0102(18) 0.023(2) -0.014(2)
O14 0.034(2) 0.023(2) 0.0266(19) 0.0037(16) 0.0129(17) 0.0002(17)
O15 0.033(2) 0.023(2) 0.031(2) 0.0024(16) 0.0113(17) 0.0002(16)
O16 0.038(2) 0.022(2) 0.029(2) 0.0033(16) 0.0192(18) 0.0007(17)
O17 0.033(2) 0.027(2) 0.030(2) 0.0000(16) 0.0090(18) 0.0091(17)
O18 0.028(2) 0.023(2) 0.0288(19) -0.0070(16) 0.0084(16) -0.0018(16)
O19 0.033(2) 0.022(2) 0.031(2) -0.0027(16) 0.0082(18) -0.0036(17)
O20 0.035(2) 0.0214(19) 0.0282(19) -0.0009(16) 0.0119(17) 0.0002(17)
O21 0.038(2) 0.026(2) 0.0240(19) 0.0046(16) 0.0099(17) 0.0006(18)
O22 0.044(2) 0.022(2) 0.0257(19) 0.0032(16) 0.0130(18) 0.0014(17)
O23 0.065(3) 0.039(3) 0.041(2) 0.013(2) 0.036(2) 0.021(2)
O24 0.029(2) 0.041(2) 0.032(2) -0.0091(18) 0.0098(18) 0.0051(18)
O25 0.038(2) 0.027(2) 0.027(2) -0.0053(16) 0.0055(18) 0.0030(18)
O26 0.046(3) 0.022(2) 0.027(2) -0.0047(16) 0.0112(19) 0.0037(18)
O27 0.032(2) 0.026(2) 0.029(2) -0.0014(16) 0.0140(17) -0.0018(17)
O28 0.053(3) 0.025(2) 0.028(2) 0.0040(16) 0.014(2) -0.0021(19)
O29 0.078(4) 0.044(3) 0.029(2) -0.002(2) 0.005(2) 0.012(3)
O31 0.038(2) 0.049(3) 0.037(2) -0.023(2) 0.010(2) 0.001(2)
O32 0.038(2) 0.045(3) 0.037(2) -0.009(2) 0.003(2) 0.002(2)
O34 0.040(2) 0.032(2) 0.031(2) 0.0045(18) 0.0055(19) 0.0075(19)
O35 0.040(2) 0.039(2) 0.026(2) -0.0058(18) 0.0151(18) -0.0039(19)
C1 0.042(4) 0.027(3) 0.025(3) -0.002(2) 0.008(3) -0.002(3)
C2 0.036(3) 0.024(3) 0.025(3) -0.002(2) 0.009(2) 0.001(2)
C3 0.036(3) 0.019(3) 0.025(3) 0.002(2) 0.009(2) 0.001(2)
C4 0.044(4) 0.025(3) 0.020(3) 0.001(2) 0.007(2) 0.002(3)
C5 0.046(4) 0.020(3) 0.024(3) 0.000(2) 0.013(3) -0.001(3)
C6 0.036(3) 0.023(3) 0.027(3) 0.006(2) 0.016(2) 0.002(2)
C7 0.054(4) 0.035(3) 0.021(3) 0.003(2) 0.011(3) 0.004(3)
C8 0.041(3) 0.020(3) 0.027(3) 0.002(2) 0.012(3) -0.002(2)
C9 0.033(3) 0.021(3) 0.029(3) 0.002(2) 0.013(3) -0.005(2)
C10 0.035(3) 0.025(3) 0.023(3) 0.002(2) 0.006(2) 0.000(2)
C11 0.040(3) 0.023(3) 0.030(3) -0.004(2) 0.011(3) -0.008(3)
C12 0.036(3) 0.021(3) 0.033(3) -0.001(2) 0.014(3) -0.009(2)
C13X 0.049(10) 0.017(7) 0.029(5) 0.004(4) 0.021(8) 0.005(7)
O30X 0.055(8) 0.033(6) 0.019(5) 0.007(4) 0.008(6) 0.014(7)
C13Y 0.049(10) 0.017(7) 0.029(5) 0.004(4) 0.021(8) 0.005(7)
O30Y 0.040(15) 0.060(16) 0.045(14) 0.022(11) 0.009(14) 0.018(15)
C13Z 0.049(10) 0.017(7) 0.029(5) 0.004(4) 0.021(8) 0.005(7)
O30Z 0.038(10) 0.028(9) 0.045(10) -0.009(7) 0.030(8) -0.002(7)
C14 0.081(5) 0.021(3) 0.031(3) 0.005(2) 0.029(3) 0.013(3)
C15 0.041(4) 0.031(3) 0.030(3) 0.010(2) 0.019(3) 0.005(3)
C16 0.047(4) 0.025(3) 0.027(3) 0.007(2) 0.018(3) 0.000(3)
C17 0.043(4) 0.030(3) 0.034(3) 0.006(3) 0.012(3) 0.003(3)
C18 0.036(3) 0.029(3) 0.040(3) 0.011(3) 0.019(3) 0.003(3)
C19 0.038(4) 0.053(4) 0.026(3) -0.007(3) 0.010(3) 0.002(3)
C20 0.030(3) 0.036(3) 0.029(3) -0.006(2) 0.013(3) 0.007(3)
C21 0.027(3) 0.026(3) 0.024(3) -0.003(2) 0.005(2) 0.008(2)
C22 0.029(3) 0.029(3) 0.023(3) -0.004(2) 0.007(2) 0.004(2)
C23 0.031(3) 0.026(3) 0.028(3) -0.003(2) 0.008(2) 0.003(2)
C24 0.032(3) 0.024(3) 0.029(3) -0.007(2) 0.009(2) 0.008(2)
C25 0.039(4) 0.038(4) 0.029(3) -0.002(3) 0.011(3) 0.000(3)
C26 0.035(3) 0.023(3) 0.031(3) 0.000(2) 0.012(3) -0.001(2)
C27 0.034(3) 0.018(3) 0.029(3) -0.004(2) 0.009(2) 0.001(2)
C28 0.031(3) 0.025(3) 0.032(3) -0.005(2) 0.012(2) -0.008(2)
C29 0.031(3) 0.023(3) 0.034(3) -0.002(2) 0.004(3) -0.005(2)
C30 0.040(4) 0.021(3) 0.032(3) -0.006(2) 0.006(3) -0.001(2)
C31X 0.047(4) 0.032(3) 0.032(3) 0.002(3) 0.016(3) 0.013(3)
O33X 0.084(6) 0.079(6) 0.037(4) 0.019(4) 0.026(4) 0.030(4)
C31Y 0.047(4) 0.032(3) 0.032(3) 0.002(3) 0.016(3) 0.013(3)
O33Y 0.084(6) 0.079(6) 0.037(4) 0.019(4) 0.026(4) 0.030(4)
C32 0.040(3) 0.019(3) 0.028(3) -0.003(2) 0.013(3) 0.000(2)
C33 0.040(3) 0.021(3) 0.031(3) -0.004(2) 0.015(3) -0.006(3)
C34 0.049(4) 0.027(3) 0.026(3) -0.004(2) 0.017(3) -0.001(3)
C35 0.037(3) 0.027(3) 0.030(3) 0.000(2) 0.013(3) 0.002(3)
C36 0.036(3) 0.022(3) 0.025(3) -0.003(2) 0.010(2) -0.004(2)
C37 0.038(3) 0.030(3) 0.027(3) -0.005(2) 0.015(3) -0.006(3)
C38 0.030(3) 0.023(3) 0.027(3) -0.002(2) 0.013(2) 0.003(2)
C39 0.039(3) 0.021(3) 0.029(3) -0.001(2) 0.015(3) 0.000(2)
C40 0.034(3) 0.024(3) 0.027(3) -0.001(2) 0.014(2) -0.001(2)
C41 0.046(4) 0.029(3) 0.033(3) -0.003(3) 0.024(3) 0.001(3)
C42 0.031(3) 0.025(3) 0.031(3) -0.001(2) 0.018(3) 0.002(2)
O100 0.042(6) 0.075(8) 0.045(6) -0.018(5) 0.020(5) -0.006(5)
N100 0.049(7) 0.051(7) 0.035(6) -0.003(5) 0.019(5) 0.004(6)
C100 0.032(8) 0.050(10) 0.039(9) -0.002(8) 0.011(7) -0.006(7)
C101 0.079(14) 0.041(10) 0.063(12) -0.021(8) 0.044(11) -0.025(10)
C102 0.045(9) 0.025(9) 0.049(9) -0.012(7) 0.008(7) -0.009(8)
C103 0.081(13) 0.043(10) 0.046(9) 0.004(8) 0.027(9) -0.004(9)
C104 0.060(9) 0.044(8) 0.042(8) -0.012(6) 0.020(7) -0.007(7)
C105 0.049(8) 0.029(7) 0.045(7) 0.000(5) 0.022(6) -0.001(6)
C106 0.056(9) 0.037(8) 0.052(8) 0.001(6) 0.031(7) 0.007(7)
C107 0.058(12) 0.041(10) 0.047(10) -0.007(7) 0.023(10) 0.009(8)
C108 0.081(13) 0.049(9) 0.077(14) -0.010(8) 0.059(11) -0.001(9)
C109 0.038(10) 0.044(10) 0.062(12) -0.018(8) 0.014(10) 0.003(8)
C110 0.060(9) 0.052(9) 0.044(8) 0.000(7) 0.031(7) 0.011(7)
O200 0.092(10) 0.099(11) 0.071(8) 0.023(8) 0.027(7) -0.007(8)
N200 0.081(10) 0.052(8) 0.059(8) 0.005(7) 0.029(8) -0.002(7)
C200 0.060(11) 0.044(10) 0.070(12) -0.014(8) 0.018(9) -0.001(8)
C201 0.066(12) 0.066(14) 0.060(13) 0.001(12) 0.035(11) 0.004(10)
C202 0.039(9) 0.039(9) 0.067(11) -0.005(8) 0.010(8) -0.010(9)
C203 0.13(2) 0.09(2) 0.069(15) 0.000(13) 0.016(16) -0.089(19)
C204 0.13(2) 0.075(14) 0.077(14) -0.007(11) 0.034(14) -0.026(14)
C205 0.067(10) 0.034(8) 0.084(11) -0.025(8) 0.049(10) -0.008(7)
C206 0.074(12) 0.073(12) 0.086(13) -0.025(10) 0.047(11) -0.021(10)
C207 0.09(2) 0.045(8) 0.056(16) -0.006(10) 0.011(18) -0.006(12)
C208 0.096(14) 0.034(8) 0.051(11) -0.005(7) 0.027(11) 0.004(10)
C209 0.071(12) 0.062(11) 0.067(11) 0.005(9) 0.030(10) 0.026(9)
C210 0.085(13) 0.040(9) 0.073(11) 0.007(8) 0.033(10) 0.012(9)

loop_
_atom_type_symbol
_atom_type_description
_atom_type_scat_dispersion_real
_atom_type_scat_dispersion_imag
_atom_type_scat_source
C C 0.0033 0.0016 'International Tables Vol C Tables 4.2.6.8 and 6.1.1.4'
H H 0.0000 0.0000 'International Tables Vol C Tables 4.2.6.8 and 6.1.1.4'
N N 0.0061 0.0033 'International Tables Vol C Tables 4.2.6.8 and 6.1.1.4'
O O 0.0106 0.0060 'International Tables Vol C Tables 4.2.6.8 and 6.1.1.4'

loop_
_geom_angle_atom_site_label_1
_geom_angle_atom_site_label_2
_geom_angle_atom_site_label_3
_geom_angle
_geom_angle_site_symmetry_1
_geom_angle_site_symmetry_3
C4 O1 H1 109.5 . .
C11 O2 H2 109.5 . .
C10 O3 H3 109.5 . .
C17 O4 H4 109.5 . .
C16 O5 H5 109.5 . .
C23 O6 H6 109.5 . .
C22 O7 H7 109.5 . .
C29 O8 H8 109.5 . .
C28 O9 H9 109.5 . .
C35 O10 H10 109.5 . .
C34 O11 H11 109.5 . .
C41 O12 H12 109.5 . .
C40 O13 H13 109.5 . .
C6 O14 C39 116.8(4) . .
C12 O15 C3 118.5(4) . .
C18 O16 C9 117.2(4) . .
C24 O17 C15 117.3(4) . .
C30 O18 C21 116.9(4) . .
C36 O19 C27 118.7(4) . .
C42 O20 C33 119.5(4) . .
C6 O21 C2 115.2(4) . .
C12 O22 C8 114.6(4) . .
C18 O23 C14 113.5(4) . .
C24 O24 C20 113.6(4) . .
C30 O25 C26 115.4(4) . .
C36 O26 C32 114.8(4) . .
C42 O27 C38 114.3(4) . .
C1 O28 H28 109.5 . .
C7 O29 H29 109.5 . .
C19 O31 H31 109.5 . .
C25 O32 H32 109.5 . .
C37 O34 H34 109.5 . .
C5 O35 H35 109.5 . .
O28 C1 C2 110.9(5) . .
O28 C1 H1A 109.5 . .
C2 C1 H1A 109.5 . .
O28 C1 H1B 109.5 . .
C2 C1 H1B 109.5 . .
H1A C1 H1B 108.1 . .
O21 C2 C1 107.1(5) . .
O21 C2 C3 110.3(4) . .
C1 C2 C3 114.0(5) . .
O21 C2 H2A 108.4 . .
C1 C2 H2A 108.4 . .
C3 C2 H2A 108.4 . .
O15 C3 C4 107.6(4) . .
O15 C3 C2 108.9(4) . .
C4 C3 C2 111.0(5) . .
O15 C3 H3A 109.8 . .
C4 C3 H3A 109.8 . .
C2 C3 H3A 109.8 . .
O1 C4 C3 110.7(5) . .
O1 C4 C5 109.5(4) . .
C3 C4 C5 109.9(4) . .
O1 C4 H4A 108.9 . .
C3 C4 H4A 108.9 . .
C5 C4 H4A 108.9 . .
O35 C5 C4 111.9(4) . .
O35 C5 C6 110.9(5) . .
C4 C5 C6 110.0(4) . .
O35 C5 H5A 108.0 . .
C4 C5 H5A 108.0 . .
C6 C5 H5A 108.0 . .
O14 C6 O21 111.2(4) . .
O14 C6 C5 107.7(4) . .
O21 C6 C5 109.9(5) . .
O14 C6 H6A 109.3 . .
O21 C6 H6A 109.3 . .
C5 C6 H6A 109.3 . .
O29 C7 C8 112.5(5) . .
O29 C7 H7A 109.1 . .
C8 C7 H7A 109.1 . .
O29 C7 H7B 109.1 . .
C8 C7 H7B 109.1 . .
H7A C7 H7B 107.8 . .
O22 C8 C7 107.1(4) . .
O22 C8 C9 108.9(4) . .
C7 C8 C9 111.0(5) . .
O22 C8 H8A 109.9 . .
C7 C8 H8A 109.9 . .
C9 C8 H8A 109.9 . .
O16 C9 C10 106.7(4) . .
O16 C9 C8 110.0(4) . .
C10 C9 C8 110.0(5) . .
O16 C9 H9A 110.1 . .
C10 C9 H9A 110.1 . .
C8 C9 H9A 110.1 . .
O3 C10 C11 109.9(5) . .
O3 C10 C9 110.7(5) . .
C11 C10 C9 108.6(4) . .
O3 C10 H10A 109.2 . .
C11 C10 H10A 109.2 . .
C9 C10 H10A 109.2 . .
O2 C11 C10 111.4(5) . .
O2 C11 C12 110.6(5) . .
C10 C11 C12 109.9(5) . .
O2 C11 H11A 108.3 . .
C10 C11 H11A 108.3 . .
C12 C11 H11A 108.3 . .
O22 C12 O15 111.7(4) . .
O22 C12 C11 110.7(5) . .
O15 C12 C11 107.3(4) . .
O22 C12 H12A 109.0 . .
O15 C12 H12A 109.0 . .
C11 C12 H12A 109.0 . .
O30X C13X C14 111.7(11) . .
O30X C13X H13A 109.3 . .
C14 C13X H13A 109.3 . .
O30X C13X H13B 109.3 . .
C14 C13X H13B 109.3 . .
H13A C13X H13B 107.9 . .
C13X O30X H30X 109.5 . .
O30Y C13Y C14 116(3) . .
O30Y C13Y H13C 108.2 . .
C14 C13Y H13C 108.2 . .
O30Y C13Y H13D 108.2 . .
C14 C13Y H13D 108.2 . .
H13C C13Y H13D 107.4 . .
C13Y O30Y H30Y 109.5 . .
O30Z C13Z C14 115(3) . .
O30Z C13Z H13E 108.6 . .
C14 C13Z H13E 108.6 . .
O30Z C13Z H13F 108.6 . .
C14 C13Z H13F 108.6 . .
H13E C13Z H13F 107.6 . .
C13Z O30Z H30Z 109.5 . .
O23 C14 C13Y 93.7(18) . .
O23 C14 C15 110.3(5) . .
C13Y C14 C15 114.7(15) . .
O23 C14 C13X 115.2(7) . .
C15 C14 C13X 112.0(7) . .
O23 C14 C13Z 93.7(14) . .
C15 C14 C13Z 102.8(13) . .
O23 C14 H14A 106.2 . .
C15 C14 H14A 106.2 . .
C13X C14 H14A 106.2 . .
O17 C15 C16 107.6(5) . .
O17 C15 C14 107.5(5) . .
C16 C15 C14 110.6(5) . .
O17 C15 H15A 110.3 . .
C16 C15 H15A 110.3 . .
C14 C15 H15A 110.3 . .
O5 C16 C15 110.9(5) . .
O5 C16 C17 109.8(5) . .
C15 C16 C17 109.0(5) . .
O5 C16 H16A 109.0 . .
C15 C16 H16A 109.0 . .
C17 C16 H16A 109.0 . .
O4 C17 C16 110.0(5) . .
O4 C17 C18 110.4(5) . .
C16 C17 C18 110.1(5) . .
O4 C17 H17A 108.7 . .
C16 C17 H17A 108.7 . .
C18 C17 H17A 108.7 . .
O23 C18 O16 111.8(5) . .
O23 C18 C17 110.8(5) . .
O16 C18 C17 107.4(5) . .
O23 C18 H18A 108.9 . .
O16 C18 H18A 108.9 . .
C17 C18 H18A 108.9 . .
O31 C19 C20 112.2(5) . .
O31 C19 H19A 109.2 . .
C20 C19 H19A 109.2 . .
O31 C19 H19B 109.2 . .
C20 C19 H19B 109.2 . .
H19A C19 H19B 107.9 . .
O24 C20 C19 107.0(4) . .
O24 C20 C21 111.4(5) . .
C19 C20 C21 113.1(5) . .
O24 C20 H20A 108.4 . .
C19 C20 H20A 108.4 . .
C21 C20 H20A 108.4 . .
O18 C21 C22 107.0(4) . .
O18 C21 C20 108.7(4) . .
C22 C21 C20 112.1(5) . .
O18 C21 H21A 109.7 . .
C22 C21 H21A 109.7 . .
C20 C21 H21A 109.7 . .
O7 C22 C23 108.5(5) . .
O7 C22 C21 111.3(5) . .
C23 C22 C21 108.4(4) . .
O7 C22 H22A 109.5 . .
C23 C22 H22A 109.5 . .
C21 C22 H22A 109.5 . .
O6 C23 C22 110.5(4) . .
O6 C23 C24 110.0(5) . .
C22 C23 C24 110.2(5) . .
O6 C23 H23A 108.7 . .
C22 C23 H23A 108.7 . .
C24 C23 H23A 108.7 . .
O17 C24 O24 110.3(4) . .
O17 C24 C23 107.6(4) . .
O24 C24 C23 109.7(5) . .
O17 C24 H24A 109.7 . .
O24 C24 H24A 109.7 . .
C23 C24 H24A 109.7 . .
O32 C25 C26 110.3(5) . .
O32 C25 H25A 109.6 . .
C26 C25 H25A 109.6 . .
O32 C25 H25B 109.6 . .
C26 C25 H25B 109.6 . .
H25A C25 H25B 108.1 . .
O25 C26 C25 106.6(5) . .
O25 C26 C27 109.0(4) . .
C25 C26 C27 114.3(5) . .
O25 C26 H26A 108.9 . .
C25 C26 H26A 108.9 . .
C27 C26 H26A 108.9 . .
O19 C27 C28 107.4(4) . .
O19 C27 C26 110.2(4) . .
C28 C27 C26 110.0(5) . .
O19 C27 H27A 109.7 . .
C28 C27 H27A 109.7 . .
C26 C27 H27A 109.7 . .
O9 C28 C27 110.4(5) . .
O9 C28 C29 111.7(5) . .
C27 C28 C29 108.7(5) . .
O9 C28 H28A 108.7 . .
C27 C28 H28A 108.7 . .
C29 C28 H28A 108.7 . .
O8 C29 C28 111.1(5) . .
O8 C29 C30 108.9(5) . .
C28 C29 C30 110.9(5) . .
O8 C29 H29A 108.6 . .
C28 C29 H29A 108.6 . .
C30 C29 H29A 108.6 . .
O25 C30 O18 109.9(5) . .
O25 C30 C29 110.7(5) . .
O18 C30 C29 107.9(4) . .
O25 C30 H30A 109.4 . .
O18 C30 H30A 109.4 . .
C29 C30 H30A 109.4 . .
O33X C31X C32 115.3(6) . .
O33X C31X H31A 108.5 . .
C32 C31X H31A 108.5 . .
O33X C31X H31B 108.5 . .
C32 C31X H31B 108.5 . .
H31A C31X H31B 107.5 . .
C31X O33X H33X 109.5 . .
O33Y C31Y C32 117.2(7) . .
O33Y C31Y H31C 108.0 . .
C32 C31Y H31C 108.0 . .
O33Y C31Y H31D 108.0 . .
C32 C31Y H31D 108.0 . .
H31C C31Y H31D 107.2 . .
C31Y O33Y H33Y 109.5 . .
O26 C32 C31Y 107.3(5) . .
O26 C32 C31X 107.3(5) . .
O26 C32 C33 110.0(4) . .
C31Y C32 C33 113.2(5) . .
C31X C32 C33 113.2(5) . .
O26 C32 H32A 108.7 . .
C31X C32 H32A 108.7 . .
C33 C32 H32A 108.7 . .
O20 C33 C34 107.5(4) . .
O20 C33 C32 108.7(4) . .
C34 C33 C32 112.5(5) . .
O20 C33 H33A 109.3 . .
C34 C33 H33A 109.3 . .
C32 C33 H33A 109.3 . .
O11 C34 C33 108.5(5) . .
O11 C34 C35 111.1(5) . .
C33 C34 C35 110.2(5) . .
O11 C34 H34A 109.0 . .
C33 C34 H34A 109.0 . .
C35 C34 H34A 109.0 . .
O10 C35 C36 110.4(5) . .
O10 C35 C34 111.9(5) . .
C36 C35 C34 108.5(5) . .
O10 C35 H35A 108.6 . .
C36 C35 H35A 108.6 . .
C34 C35 H35A 108.6 . .
O19 C36 O26 111.3(5) . .
O19 C36 C35 109.0(4) . .
O26 C36 C35 110.3(5) . .
O19 C36 H36 108.8 . .
O26 C36 H36 108.8 . .
C35 C36 H36 108.8 . .
O34 C37 C38 109.9(5) . .
O34 C37 H37A 109.7 . .
C38 C37 H37A 109.7 . .
O34 C37 H37B 109.7 . .
C38 C37 H37B 109.7 . .
H37A C37 H37B 108.2 . .
O27 C38 C37 106.3(4) . .
O27 C38 C39 109.4(4) . .
C37 C38 C39 113.6(5) . .
O27 C38 H38 109.1 . .
C37 C38 H38 109.1 . .
C39 C38 H38 109.1 . .
O14 C39 C38 109.4(4) . .
O14 C39 C40 107.4(4) . .
C38 C39 C40 111.1(5) . .
O14 C39 H39 109.6 . .
C38 C39 H39 109.6 . .
C40 C39 H39 109.6 . .
O13 C40 C41 110.6(5) . .
O13 C40 C39 108.2(5) . .
C41 C40 C39 107.2(5) . .
O13 C40 H40 110.3 . .
C41 C40 H40 110.3 . .
C39 C40 H40 110.3 . .
O12 C41 C40 111.4(5) . .
O12 C41 C42 110.7(5) . .
C40 C41 C42 109.9(5) . .
O12 C41 H41 108.3 . .
C40 C41 H41 108.3 . .
C42 C41 H41 108.3 . .
O20 C42 O27 111.1(4) . .
O20 C42 C41 107.5(5) . .
O27 C42 C41 110.0(5) . .
O20 C42 H42 109.4 . .
O27 C42 H42 109.4 . .
C41 C42 H42 109.4 . .
O100 N100 C100 121.4(7) . .
O100 N100 C104 118.5(7) . .
C100 N100 C104 120.0 . .
C101 C100 N100 120.0 . .
C101 C100 H100 120.0 . .
N100 C100 H100 120.0 . .
C100 C101 C102 120.0 . .
C100 C101 H101 120.0 . .
C102 C101 H101 120.0 . .
C103 C102 C101 120.0 . .
C103 C102 C105 120.9(8) . .
C101 C102 C105 119.0(8) . .
C102 C103 C104 120.0 . .
C102 C103 H103 120.0 . .
C104 C103 H103 120.0 . .
C103 C104 N100 120.0 . .
C103 C104 H104 120.0 . .
N100 C104 H104 120.0 . .
C106 C105 C110 120.0 . .
C106 C105 C102 120.3(7) . .
C110 C105 C102 119.6(7) . .
C107 C106 C105 120.0 . .
C107 C106 H106 120.0 . .
C105 C106 H106 120.0 . .
C108 C107 C106 120.0 . .
C108 C107 H107 120.0 . .
C106 C107 H107 120.0 . .
C107 C108 C109 120.0 . .
C107 C108 H108 120.0 . .
C109 C108 H108 120.0 . .
C110 C109 C108 120.0 . .
C110 C109 H109 120.0 . .
C108 C109 H109 120.0 . .
C109 C110 C105 120.0 . .
C109 C110 H110 120.0 . .
C105 C110 H110 120.0 . .
O200 N200 C200 124.4(10) . .
O200 N200 C204 115.6(10) . .
C200 N200 C204 120.0 . .
C201 C200 N200 120.0 . .
C201 C200 H200 120.0 . .
N200 C200 H200 120.0 . .
C200 C201 C202 120.0 . .
C200 C201 H201 120.0 . .
C202 C201 H201 120.0 . .
C201 C202 C203 120.0 . .
C201 C202 C205 119.3(10) . .
C203 C202 C205 120.7(10) . .
C204 C203 C202 120.0 . .
C204 C203 H203 120.0 . .
C202 C203 H203 120.0 . .
C203 C204 N200 120.0 . .
C203 C204 H204 120.0 . .
N200 C204 H204 120.0 . .
C206 C205 C210 120.0 . .
C206 C205 C202 121.7(9) . .
C210 C205 C202 118.3(9) . .
C207 C206 C205 120.0 . .
C207 C206 H206 120.0 . .
C205 C206 H206 120.0 . .
C206 C207 C208 120.0 . .
C206 C207 H207 120.0 . .
C208 C207 H207 120.0 . .
C209 C208 C207 120.0 . .
C209 C208 H208 120.0 . .
C207 C208 H208 120.0 . .
C208 C209 C210 120.0 . .
C208 C209 H209 120.0 . .
C210 C209 H209 120.0 . .
C209 C210 C205 120.0 . .
C209 C210 H210 120.0 . .
C205 C210 H210 120.0 . .
O9W O9W O12W 118.3(7) 2_557 4_546
O18W O11W O16W 133(2) . .
O13W O12W O9W 116.9(14) . 4_556
O5W O13W O12W 173.7(18) . .
O14W O16W O11W 156(3) . .

loop_
_geom_bond_atom_site_label_1
_geom_bond_atom_site_label_2
_geom_bond_distance
_geom_bond_site_symmetry_2
O1 C4 1.435(7) .
O1 H1 0.8400 .
O2 C11 1.426(7) .
O2 H2 0.8400 .
O3 C10 1.415(7) .
O3 H3 0.8400 .
O4 C17 1.427(8) .
O4 H4 0.8400 .
O5 C16 1.432(7) .
O5 H5 0.8400 .
O6 C23 1.423(7) .
O6 H6 0.8400 .
O7 C22 1.415(7) .
O7 H7 0.8400 .
O8 C29 1.416(7) .
O8 H8 0.8400 .
O9 C28 1.420(7) .
O9 H9 0.8400 .
O10 C35 1.414(7) .
O10 H10 0.8400 .
O11 C34 1.424(7) .
O11 H11 0.8400 .
O12 C41 1.427(7) .
O12 H12 0.8400 .
O13 C40 1.414(7) .
O13 H13 0.8400 .
O14 C6 1.414(7) .
O14 C39 1.435(7) .
O15 C12 1.415(7) .
O15 C3 1.434(7) .
O16 C18 1.425(7) .
O16 C9 1.436(7) .
O17 C24 1.416(7) .
O17 C15 1.438(7) .
O18 C30 1.416(7) .
O18 C21 1.434(7) .
O19 C36 1.414(7) .
O19 C27 1.447(7) .
O20 C42 1.407(7) .
O20 C33 1.428(7) .
O21 C6 1.417(6) .
O21 C2 1.440(7) .
O22 C12 1.401(7) .
O22 C8 1.442(7) .
O23 C18 1.386(8) .
O23 C14 1.433(9) .
O24 C24 1.429(7) .
O24 C20 1.443(7) .
O25 C30 1.414(7) .
O25 C26 1.437(7) .
O26 C36 1.420(7) .
O26 C32 1.442(7) .
O27 C42 1.412(7) .
O27 C38 1.443(7) .
O28 C1 1.448(7) .
O28 H28 0.8400 .
O29 C7 1.418(7) .
O29 H29 0.8400 .
O31 C19 1.433(9) .
O31 H31 0.8400 .
O32 C25 1.413(8) .
O32 H32 0.8400 .
O34 C37 1.434(7) .
O34 H34 0.8400 .
O35 C5 1.420(7) .
O35 H35 0.8400 .
C1 C2 1.488(8) .
C1 H1A 0.9900 .
C1 H1B 0.9900 .
C2 C3 1.522(8) .
C2 H2A 1.0000 .
C3 C4 1.510(8) .
C3 H3A 1.0000 .
C4 C5 1.514(9) .
C4 H4A 1.0000 .
C5 C6 1.519(8) .
C5 H5A 1.0000 .
C6 H6A 1.0000 .
C7 C8 1.524(8) .
C7 H7A 0.9900 .
C7 H7B 0.9900 .
C8 C9 1.546(8) .
C8 H8A 1.0000 .
C9 C10 1.528(8) .
C9 H9A 1.0000 .
C10 C11 1.519(8) .
C10 H10A 1.0000 .
C11 C12 1.520(8) .
C11 H11A 1.0000 .
C12 H12A 1.0000 .
C13X O30X 1.44(2) .
C13X C14 1.577(17) .
C13X H13A 0.9900 .
C13X H13B 0.9900 .
O30X H30X 0.8400 .
C13Y O30Y 1.37(5) .
C13Y C14 1.46(4) .
C13Y H13C 0.9900 .
C13Y H13D 0.9900 .
O30Y H30Y 0.8400 .
C13Z O30Z 1.41(3) .
C13Z C14 1.62(4) .
C13Z H13E 0.9900 .
C13Z H13F 0.9900 .
O30Z H30Z 0.8400 .
C14 C15 1.531(8) .
C14 H14A 1.0000 .
C15 C16 1.497(8) .
C15 H15A 1.0000 .
C16 C17 1.508(9) .
C16 H16A 1.0000 .
C17 C18 1.527(8) .
C17 H17A 1.0000 .
C18 H18A 1.0000 .
C19 C20 1.502(8) .
C19 H19A 0.9900 .
C19 H19B 0.9900 .
C20 C21 1.525(8) .
C20 H20A 1.0000 .
C21 C22 1.525(7) .
C21 H21A 1.0000 .
C22 C23 1.517(8) .
C22 H22A 1.0000 .
C23 C24 1.518(8) .
C23 H23A 1.0000 .
C24 H24A 1.0000 .
C25 C26 1.503(8) .
C25 H25A 0.9900 .
C25 H25B 0.9900 .
C26 C27 1.518(8) .
C26 H26A 1.0000 .
C27 C28 1.507(8) .
C27 H27A 1.0000 .
C28 C29 1.514(8) .
C28 H28A 1.0000 .
C29 C30 1.525(9) .
C29 H29A 1.0000 .
C30 H30A 1.0000 .
C31X O33X 1.378(12) .
C31X C32 1.485(8) .
C31X H31A 0.9900 .
C31X H31B 0.9900 .
O33X H33X 0.8400 .
C31Y O33Y 1.348(14) .
C31Y C32 1.485(8) .
C31Y H31C 0.9900 .
C31Y H31D 0.9900 .
O33Y H33Y 0.8400 .
C32 C33 1.533(8) .
C32 H32A 1.0000 .
C33 C34 1.505(8) .
C33 H33A 1.0000 .
C34 C35 1.528(8) .
C34 H34A 1.0000 .
C35 C36 1.527(8) .
C35 H35A 1.0000 .
C36 H36 1.0000 .
C37 C38 1.505(8) .
C37 H37A 0.9900 .
C37 H37B 0.9900 .
C38 C39 1.515(8) .
C38 H38 1.0000 .
C39 C40 1.526(8) .
C39 H39 1.0000 .
C40 C41 1.519(9) .
C40 H40 1.0000 .
C41 C42 1.520(8) .
C41 H41 1.0000 .
C42 H42 1.0000 .
O100 N100 1.302(11) .
N100 C100 1.3900 .
N100 C104 1.3900 .
C100 C101 1.3900 .
C100 H100 0.9500 .
C101 C102 1.3900 .
C101 H101 0.9500 .
C102 C103 1.3900 .
C102 C105 1.507(9) .
C103 C104 1.3900 .
C103 H103 0.9500 .
C104 H104 0.9500 .
C105 C106 1.3900 .
C105 C110 1.3900 .
C106 C107 1.3900 .
C106 H106 0.9500 .
C107 C108 1.3900 .
C107 H107 0.9500 .
C108 C109 1.3900 .
C108 H108 0.9500 .
C109 C110 1.3900 .
C109 H109 0.9500 .
C110 H110 0.9500 .
O200 N200 1.343(15) .
N200 C200 1.3900 .
N200 C204 1.3900 .
C200 C201 1.3900 .
C200 H200 0.9500 .
C201 C202 1.3900 .
C201 H201 0.9500 .
C202 C203 1.3900 .
C202 C205 1.497(12) .
C203 C204 1.3900 .
C203 H203 0.9500 .
C204 H204 0.9500 .
C205 C206 1.3900 .
C205 C210 1.3900 .
C206 C207 1.3900 .
C206 H206 0.9500 .
C207 C208 1.3900 .
C207 H207 0.9500 .
C208 C209 1.3900 .
C208 H208 0.9500 .
C209 C210 1.3900 .
C209 H209 0.9500 .
C210 H210 0.9500 .
O3W O15W 0.891(19) .
O5W O13W 1.228(19) .
O7W O8W 1.455(16) .
O9W O9W 1.43(3) 2_557
O9W O12W 1.76(2) 4_546
O11W O18W 0.840(16) .
O11W O16W 1.45(3) .
O12W O13W 1.53(3) .
O12W O9W 1.76(2) 4_556
O14W O16W 0.94(3) .

loop_
_geom_hbond_atom_site_label_D
_geom_hbond_atom_site_label_H
_geom_hbond_atom_site_label_A
_geom_hbond_distance_DH
_geom_hbond_distance_HA
_geom_hbond_distance_DA
_geom_hbond_angle_DHA
_geom_hbond_site_symmetry_A
O1 H1 O2 0.84 2.10 2.782(6) 138.6 .
O2 H2 O6 0.84 1.95 2.753(6) 158.6 4_545
O3 H3 O4 0.84 2.01 2.749(7) 147.1 .
O4 H4 O9W 0.84 1.97 2.706(15) 146.1 1_554
O5 H5 O15W 0.84 2.38 3.15(2) 153.9 4_545
O6 H6 O5 0.84 2.02 2.753(6) 145.4 .
O7 H7 O8 0.84 2.09 2.794(6) 141.7 .
O8 H8 O11W 0.84 1.95 2.723(15) 152.1 .
O9 H9 O7 0.84 1.97 2.801(6) 171.9 2_655
O10 H10 O9 0.84 2.10 2.794(6) 139.8 .
O11 H11 O5 0.84 1.99 2.809(6) 165.6 2_655
O12 H12 O11 0.84 2.17 2.926(6) 150.6 .
O13 H13 O3 0.84 1.95 2.769(6) 166.0 2_655
O28 H28 O1W 0.84 1.90 2.737(7) 172.6 3_545
O29 H29 O100 0.84 2.16 3.000(11) 177.4 2_656
O32 H32 O1W 0.84 2.04 2.826(7) 155.8 2_656
O34 H34 O25 0.84 2.60 3.138(5) 123.5 4_646
O34 H34 O2W 0.84 2.12 2.823(7) 141.4 .
O35 H35 O13 0.84 2.07 2.825(6) 148.4 .

loop_
_geom_torsion_atom_site_label_1
_geom_torsion_atom_site_label_2
_geom_torsion_atom_site_label_3
_geom_torsion_atom_site_label_4
_geom_torsion
C6 O21 C2 C1 -179.1(4)
C6 O21 C2 C3 56.4(6)
O28 C1 C2 O21 -70.2(6)
O28 C1 C2 C3 52.1(7)
C12 O15 C3 C4 129.2(5)
C12 O15 C3 C2 -110.4(5)
O21 C2 C3 O15 -171.1(4)
C1 C2 C3 O15 68.4(6)
O21 C2 C3 C4 -52.8(6)
C1 C2 C3 C4 -173.3(5)
O15 C3 C4 O1 -65.6(5)
C2 C3 C4 O1 175.3(5)
O15 C3 C4 C5 173.3(4)
C2 C3 C4 C5 54.3(6)
O1 C4 C5 O35 58.3(6)
C3 C4 C5 O35 -179.9(5)
O1 C4 C5 C6 -177.9(4)
C3 C4 C5 C6 -56.1(6)
C39 O14 C6 O21 112.1(5)
C39 O14 C6 C5 -127.4(5)
C2 O21 C6 O14 60.6(6)
C2 O21 C6 C5 -58.6(6)
O35 C5 C6 O14 60.2(6)
C4 C5 C6 O14 -64.2(6)
O35 C5 C6 O21 -178.5(4)
C4 C5 C6 O21 57.2(6)
C12 O22 C8 C7 179.0(5)
C12 O22 C8 C9 58.8(6)
O29 C7 C8 O22 63.8(7)
O29 C7 C8 C9 -177.3(5)
C18 O16 C9 C10 125.7(5)
C18 O16 C9 C8 -115.1(5)
O22 C8 C9 O16 -173.3(4)
C7 C8 C9 O16 69.0(6)
O22 C8 C9 C10 -56.1(6)
C7 C8 C9 C10 -173.8(5)
O16 C9 C10 O3 -63.6(6)
C8 C9 C10 O3 177.2(4)
O16 C9 C10 C11 175.7(5)
C8 C9 C10 C11 56.5(6)
O3 C10 C11 O2 59.5(6)
C9 C10 C11 O2 -179.3(4)
O3 C10 C11 C12 -177.7(5)
C9 C10 C11 C12 -56.5(6)
C8 O22 C12 O15 59.7(6)
C8 O22 C12 C11 -59.9(6)
C3 O15 C12 O22 114.6(5)
C3 O15 C12 C11 -123.9(5)
O2 C11 C12 O22 -179.1(4)
C10 C11 C12 O22 57.5(6)
O2 C11 C12 O15 58.7(6)
C10 C11 C12 O15 -64.6(6)
C18 O23 C14 C13Y 176.4(14)
C18 O23 C14 C15 58.4(6)
C18 O23 C14 C13X -173.6(8)
C18 O23 C14 C13Z 163.5(12)
O30Y C13Y C14 O23 71(3)
O30Y C13Y C14 C15 -174(2)
O30X C13X C14 O23 60.8(13)
O30X C13X C14 C15 -172.0(9)
O30Z C13Z C14 O23 -54(2)
O30Z C13Z C14 C15 57(3)
C24 O17 C15 C16 122.4(5)
C24 O17 C15 C14 -118.4(5)
O23 C14 C15 O17 -172.6(4)
C13Y C14 C15 O17 83(2)
C13X C14 C15 O17 57.6(9)
C13Z C14 C15 O17 88.5(14)
O23 C14 C15 C16 -55.3(7)
C13Y C14 C15 C16 -159.5(19)
C13X C14 C15 C16 174.9(8)
C13Z C14 C15 C16 -154.2(14)
O17 C15 C16 O5 -67.1(6)
C14 C15 C16 O5 175.7(5)
O17 C15 C16 C17 172.0(5)
C14 C15 C16 C17 54.7(7)
O5 C16 C17 O4 61.2(7)
C15 C16 C17 O4 -177.2(5)
O5 C16 C17 C18 -176.9(5)
C15 C16 C17 C18 -55.2(7)
C14 O23 C18 O16 60.3(6)
C14 O23 C18 C17 -59.5(7)
C9 O16 C18 O23 110.6(5)
C9 O16 C18 C17 -127.6(5)
O4 C17 C18 O23 179.2(5)
C16 C17 C18 O23 57.5(7)
O4 C17 C18 O16 56.9(7)
C16 C17 C18 O16 -64.9(6)
C24 O24 C20 C19 179.5(5)
C24 O24 C20 C21 55.4(6)
O31 C19 C20 O24 -66.5(6)
O31 C19 C20 C21 56.5(7)
C30 O18 C21 C22 131.9(5)
C30 O18 C21 C20 -106.8(5)
O24 C20 C21 O18 -169.5(4)
C19 C20 C21 O18 69.9(6)
O24 C20 C21 C22 -51.5(6)
C19 C20 C21 C22 -172.0(5)
O18 C21 C22 O7 -69.1(6)
C20 C21 C22 O7 171.8(4)
O18 C21 C22 C23 171.7(5)
C20 C21 C22 C23 52.6(6)
O7 C22 C23 O6 60.3(6)
C21 C22 C23 O6 -178.7(5)
O7 C22 C23 C24 -177.9(4)
C21 C22 C23 C24 -56.9(6)
C15 O17 C24 O24 113.7(5)
C15 O17 C24 C23 -126.6(5)
C20 O24 C24 O17 58.4(6)
C20 O24 C24 C23 -60.0(6)
O6 C23 C24 O17 62.8(6)
C22 C23 C24 O17 -59.3(6)
O6 C23 C24 O24 -177.2(4)
C22 C23 C24 O24 60.7(6)
C30 O25 C26 C25 -177.7(5)
C30 O25 C26 C27 58.4(6)
O32 C25 C26 O25 -61.7(6)
O32 C25 C26 C27 58.8(7)
C36 O19 C27 C28 127.9(5)
C36 O19 C27 C26 -112.3(5)
O25 C26 C27 O19 -176.7(4)
C25 C26 C27 O19 64.1(6)
O25 C26 C27 C28 -58.4(6)
C25 C26 C27 C28 -177.6(5)
O19 C27 C28 O9 -59.1(6)
C26 C27 C28 O9 -179.0(4)
O19 C27 C28 C29 178.1(4)
C26 C27 C28 C29 58.2(6)
O9 C28 C29 O8 61.4(6)
C27 C28 C29 O8 -176.6(5)
O9 C28 C29 C30 -177.3(5)
C27 C28 C29 C30 -55.3(6)
C26 O25 C30 O18 63.3(6)
C26 O25 C30 C29 -55.8(6)
C21 O18 C30 O25 117.9(5)
C21 O18 C30 C29 -121.3(5)
O8 C29 C30 O25 175.8(4)
C28 C29 C30 O25 53.3(6)
O8 C29 C30 O18 55.5(6)
C28 C29 C30 O18 -67.0(6)
C36 O26 C32 C31Y 178.9(5)
C36 O26 C32 C31X 178.9(5)
C36 O26 C32 C33 55.3(6)
O33Y C31Y C32 O26 69.9(10)
O33Y C31Y C32 C33 -168.5(9)
O33X C31X C32 O26 -56.0(8)
O33X C31X C32 C33 65.6(8)
C42 O20 C33 C34 126.8(5)
C42 O20 C33 C32 -111.1(5)
O26 C32 C33 O20 -169.6(4)
C31Y C32 C33 O20 70.3(6)
C31X C32 C33 O20 70.3(6)
O26 C32 C33 C34 -50.7(7)
C31Y C32 C33 C34 -170.7(5)
C31X C32 C33 C34 -170.7(5)
O20 C33 C34 O11 -65.8(6)
C32 C33 C34 O11 174.5(5)
O20 C33 C34 C35 172.4(5)
C32 C33 C34 C35 52.8(7)
O11 C34 C35 O10 61.9(7)
C33 C34 C35 O10 -177.8(5)
O11 C34 C35 C36 -175.9(5)
C33 C34 C35 C36 -55.7(6)
C27 O19 C36 O26 112.8(5)
C27 O19 C36 C35 -125.3(5)
C32 O26 C36 O19 60.2(6)
C32 O26 C36 C35 -60.8(6)
O10 C35 C36 O19 59.7(6)
C34 C35 C36 O19 -63.4(6)
O10 C35 C36 O26 -177.9(5)
C34 C35 C36 O26 59.1(6)
C42 O27 C38 C37 -179.2(4)
C42 O27 C38 C39 57.8(6)
O34 C37 C38 O27 -63.4(5)
O34 C37 C38 C39 57.0(6)
C6 O14 C39 C38 -110.2(5)
C6 O14 C39 C40 129.1(5)
O27 C38 C39 O14 -174.6(4)
C37 C38 C39 O14 66.7(6)
O27 C38 C39 C40 -56.2(6)
C37 C38 C39 C40 -174.8(5)
O14 C39 C40 O13 -63.8(6)
C38 C39 C40 O13 176.6(5)
O14 C39 C40 C41 176.9(4)
C38 C39 C40 C41 57.2(6)
O13 C40 C41 O12 61.5(6)
C39 C40 C41 O12 179.2(5)
O13 C40 C41 C42 -175.5(5)
C39 C40 C41 C42 -57.8(6)
C33 O20 C42 O27 107.0(5)
C33 O20 C42 C41 -132.6(5)
C38 O27 C42 O20 59.4(6)
C38 O27 C42 C41 -59.4(6)
O12 C41 C42 O20 61.5(6)
C40 C41 C42 O20 -61.9(6)
O12 C41 C42 O27 -177.4(5)
C40 C41 C42 O27 59.1(6)
O100 N100 C100 C101 177.0(10)
C104 N100 C100 C101 0.0
N100 C100 C101 C102 0.0
C100 C101 C102 C103 0.0
C100 C101 C102 C105 -177.2(10)
C101 C102 C103 C104 0.0
C105 C102 C103 C104 177.2(11)
C102 C103 C104 N100 0.0
O100 N100 C104 C103 -177.1(10)
C100 N100 C104 C103 0.0
C103 C102 C105 C106 146.4(7)
C101 C102 C105 C106 -36.4(11)
C103 C102 C105 C110 -30.0(11)
C101 C102 C105 C110 147.3(7)
C110 C105 C106 C107 0.0
C102 C105 C106 C107 -176.3(10)
C105 C106 C107 C108 0.0
C106 C107 C108 C109 0.0
C107 C108 C109 C110 0.0
C108 C109 C110 C105 0.0
C106 C105 C110 C109 0.0
C102 C105 C110 C109 176.4(10)
O200 N200 C200 C201 -179.9(14)
C204 N200 C200 C201 0.0
N200 C200 C201 C202 0.0
C200 C201 C202 C203 0.0
C200 C201 C202 C205 -178.0(12)
C201 C202 C203 C204 0.0
C205 C202 C203 C204 178.0(12)
C202 C203 C204 N200 0.0
O200 N200 C204 C203 179.9(13)
C200 N200 C204 C203 0.0
C201 C202 C205 C206 -35.6(13)
C203 C202 C205 C206 146.4(8)
C201 C202 C205 C210 145.0(8)
C203 C202 C205 C210 -33.0(12)
C210 C205 C206 C207 0.0
C202 C205 C206 C207 -179.3(11)
C205 C206 C207 C208 0.0
C206 C207 C208 C209 0.0
C207 C208 C209 C210 0.0
C208 C209 C210 C205 0.0
C206 C205 C210 C209 0.0
C202 C205 C210 C209 179.3(10)
O18W O11W O16W O14W 7(9)
